data_7058833
loop_
_publ_author_name
'Akhtaruzzaman, Akhtaruzzaman'
'Das, Pubali'
'Khan, Samim'
'Maity, Suvendu'
'Naaz, Sanobar'
'Islam, Sakhiul'
'Ghosh, Prasanta'
'Ray, Partha Pratim'
'Mir, Mohammad Hedayetullah'

_publ_section_title
;
 Two zinc(ii)-based coordination polymers with flexible dicarboxylate and
 pyridine mixed ligands: effect of \p&#x22EF;\p interactions on electrical
 activity
;
_journal_issue 40
_journal_name_full 'New Journal of Chemistry'
_journal_page_first 16071
_journal_paper_doi 10.1039/C9NJ03986D
_journal_volume 43
_journal_year 2019
_chemical_formula_moiety 'C19 H19 N O4 Zn'
_chemical_formula_sum 'C19 H19 N O4 Zn'
_chemical_formula_weight 390.74
_space_group_crystal_system triclinic
_space_group_IT_number 2
_space_group_name_Hall '-P 1'
_space_group_name_H-M_alt 'P -1'
_symmetry_space_group_name_Hall '-P 1'
_symmetry_space_group_name_H-M 'P -1'
_atom_sites_solution_hydrogens geom
_audit_creation_method SHELXL-2016/6
_audit_update_record
;
2019-04-29 deposited with the CCDC.    2019-09-18 downloaded from the CCDC.
;
_cell_angle_alpha 83.8490(10)
_cell_angle_beta 84.6820(10)
_cell_angle_gamma 81.1340(10)
_cell_formula_units_Z 2
_cell_length_a 8.5614(3)
_cell_length_b 9.3895(3)
_cell_length_c 11.0353(3)
_cell_measurement_reflns_used 8412
_cell_measurement_temperature 294(2)
_cell_measurement_theta_max 26.25
_cell_measurement_theta_min 2.75
_cell_volume 868.83(5)
_computing_cell_refinement 'Bruker SAINT'
_computing_data_collection 'Bruker APEX2'
_computing_data_reduction 'Bruker SAINT'
_computing_molecular_graphics 'Bruker SHELXTL'
_computing_publication_material 'Bruker SHELXTL'
_computing_structure_refinement 'SHELXL-2014 (Sheldrick 2014)'
_computing_structure_solution 'SHELXS-97 (Sheldrick 2008)'
_diffrn_ambient_temperature 294(2)
_diffrn_measured_fraction_theta_full 0.998
_diffrn_measured_fraction_theta_max 0.998
_diffrn_measurement_device_type 'Bruker APEX-II CCD'
_diffrn_measurement_method '\f and \w scans'
_diffrn_radiation_type MoK\a
_diffrn_radiation_wavelength 0.71073
_diffrn_reflns_av_R_equivalents 0.0361
_diffrn_reflns_av_unetI/netI 0.0374
_diffrn_reflns_Laue_measured_fraction_full 0.998
_diffrn_reflns_Laue_measured_fraction_max 0.998
_diffrn_reflns_limit_h_max 10
_diffrn_reflns_limit_h_min -10
_diffrn_reflns_limit_k_max 11
_diffrn_reflns_limit_k_min -11
_diffrn_reflns_limit_l_max 13
_diffrn_reflns_limit_l_min -13
_diffrn_reflns_number 13037
_diffrn_reflns_point_group_measured_fraction_full 0.998
_diffrn_reflns_point_group_measured_fraction_max 0.998
_diffrn_reflns_theta_full 25.242
_diffrn_reflns_theta_max 26.262
_diffrn_reflns_theta_min 2.415
_diffrn_source Mo
_exptl_absorpt_coefficient_mu 1.436
_exptl_absorpt_correction_T_max 0.862
_exptl_absorpt_correction_T_min 0.756
_exptl_absorpt_correction_type multi-scan
_exptl_crystal_colour colourless
_exptl_crystal_density_diffrn 1.494
_exptl_crystal_description prism
_exptl_crystal_F_000 624
_exptl_crystal_size_max 0.185
_exptl_crystal_size_mid 0.063
_exptl_crystal_size_min 0.012
_exptl_transmission_factor_max 0.982
_exptl_transmission_factor_min 0.756
_refine_diff_density_max 0.440
_refine_diff_density_min -0.555
_refine_diff_density_rms 0.167
_refine_ls_extinction_method none
_refine_ls_goodness_of_fit_ref 0.942
_refine_ls_hydrogen_treatment constr
_refine_ls_matrix_type full
_refine_ls_number_parameters 226
_refine_ls_number_reflns 3506
_refine_ls_number_restraints 0
_refine_ls_restrained_S_all 0.942
_refine_ls_R_factor_all 0.0487
_refine_ls_R_factor_gt 0.0361
_refine_ls_shift/su_max 0.000
_refine_ls_shift/su_mean 0.000
_refine_ls_structure_factor_coef Fsqd
_refine_ls_weighting_details 'w=1/[\s^2^(Fo^2^)+(0.1000P)^2^+0.0260P] where P=(Fo^2^+2Fc^2^)/3'
_refine_ls_weighting_scheme calc
_refine_ls_wR_factor_gt 0.1084
_refine_ls_wR_factor_ref 0.1238
_reflns_Friedel_coverage 0.000
_reflns_number_gt 2999
_reflns_number_total 3506
_reflns_threshold_expression 'I > 2\s(I)'
_cod_data_source_file c9nj03986d2.cif
_cod_data_source_block 1136Ex_0m_a
_cod_depositor_comments 'Adding full bibliography for 7058832--7058833.cif.'
_cod_database_code 7058833
_shelx_shelxl_version_number 2016/6
_shelx_space_group_comment
;
The symmetry employed for this shelxl refinement is uniquely defined
by the following loop, which should always be used as a source of
symmetry information in preference to the above space-group names.
They are only intended as comments.
;

loop_
_space_group_symop_operation_xyz
'x, y, z'
'-x, -y, -z'

loop_
_atom_site_label
_atom_site_type_symbol
_atom_site_fract_x
_atom_site_fract_y
_atom_site_fract_z
_atom_site_U_iso_or_equiv
_atom_site_adp_type
_atom_site_occupancy
_atom_site_site_symmetry_order
_atom_site_calc_flag
_atom_site_refinement_flags_posn
_atom_site_refinement_flags_adp
Zn1 Zn 0.02586(3) 0.40305(3) 0.90385(3) 0.03127(15) Uani 1 1 d . .
O1 O 0.2085(2) 0.5161(2) 0.8578(2) 0.0476(5) Uani 1 1 d . .
O3 O 0.8808(3) 0.5565(2) 0.8040(2) 0.0521(6) Uani 1 1 d . .
O2 O 0.1727(3) 0.6607(3) 1.0070(2) 0.0551(6) Uani 1 1 d . .
O4 O 0.8541(3) 0.7015(3) 0.9509(2) 0.0566(6) Uani 1 1 d . .
N1 N 0.0862(3) 0.2385(3) 0.7942(2) 0.0365(5) Uani 1 1 d . .
C13 C 0.3762(3) 0.6972(3) 0.8495(3) 0.0337(6) Uani 1 1 d . .
H13 H 0.325080 0.777654 0.796075 0.040 Uiso 1 1 calc R U
C12 C 0.2429(3) 0.6174(3) 0.9099(2) 0.0340(6) Uani 1 1 d . .
C19 C 0.8188(3) 0.6680(3) 0.8524(3) 0.0356(6) Uani 1 1 d . .
C15 C 0.6111(3) 0.7006(4) 0.6970(3) 0.0431(7) Uani 1 1 d . .
H15A H 0.554162 0.773802 0.641956 0.052 Uiso 1 1 calc R U
H15B H 0.689295 0.640403 0.648030 0.052 Uiso 1 1 calc R U
C16 C 0.6954(3) 0.7743(3) 0.7833(3) 0.0391(7) Uani 1 1 d . .
H16 H 0.753155 0.844277 0.732524 0.047 Uiso 1 1 calc R U
C14 C 0.4955(3) 0.6078(3) 0.7664(3) 0.0369(6) Uani 1 1 d . .
H14A H 0.553507 0.528376 0.815049 0.044 Uiso 1 1 calc R U
H14B H 0.439844 0.567211 0.708788 0.044 Uiso 1 1 calc R U
C18 C 0.4600(4) 0.7664(3) 0.9390(3) 0.0436(7) Uani 1 1 d . .
H18A H 0.516749 0.691421 0.992628 0.052 Uiso 1 1 calc R U
H18B H 0.382145 0.825617 0.989036 0.052 Uiso 1 1 calc R U
C3 C 0.1595(3) 0.0111(3) 0.6426(2) 0.0332(6) Uani 1 1 d . .
C6 C 0.1943(3) -0.1046(3) 0.5592(3) 0.0357(6) Uani 1 1 d . .
C17 C 0.5764(4) 0.8602(3) 0.8696(3) 0.0505(8) Uani 1 1 d . .
H17A H 0.517758 0.941075 0.822799 0.061 Uiso 1 1 calc R U
H17B H 0.632935 0.899075 0.927682 0.061 Uiso 1 1 calc R U
C4 C 0.0613(4) 0.0020(3) 0.7474(3) 0.0475(8) Uani 1 1 d . .
H4 H 0.017018 -0.082181 0.770508 0.057 Uiso 1 1 calc R U
C5 C 0.0272(4) 0.1156(3) 0.8191(3) 0.0497(8) Uani 1 1 d . .
H5 H -0.041145 0.105434 0.889037 0.060 Uiso 1 1 calc R U
C7 C 0.2957(5) -0.0923(4) 0.4545(3) 0.0533(8) Uani 1 1 d . .
H7 H 0.347851 -0.011660 0.438490 0.064 Uiso 1 1 calc R U
C1 C 0.1878(5) 0.2459(4) 0.6963(3) 0.0681(11) Uani 1 1 d . .
H1 H 0.236012 0.328765 0.678899 0.082 Uiso 1 1 calc R U
C2 C 0.2260(5) 0.1384(4) 0.6194(3) 0.0716(13) Uani 1 1 d . .
H2 H 0.296713 0.150571 0.551153 0.086 Uiso 1 1 calc R U
C8 C 0.3207(6) -0.1968(4) 0.3739(3) 0.0721(11) Uani 1 1 d . .
H8 H 0.388644 -0.185586 0.303864 0.086 Uiso 1 1 calc R U
C9 C 0.2465(5) -0.3172(4) 0.3957(4) 0.0705(11) Uani 1 1 d . .
H9 H 0.261519 -0.386848 0.340231 0.085 Uiso 1 1 calc R U
C11 C 0.1251(5) -0.2295(4) 0.5813(4) 0.0634(10) Uani 1 1 d . .
H11 H 0.060109 -0.243781 0.652537 0.076 Uiso 1 1 calc R U
C10 C 0.1508(5) -0.3328(4) 0.4997(5) 0.0800(13) Uani 1 1 d . .
H10 H 0.101593 -0.415218 0.516145 0.096 Uiso 1 1 calc R U

loop_
_atom_site_aniso_label
_atom_site_aniso_U_11
_atom_site_aniso_U_22
_atom_site_aniso_U_33
_atom_site_aniso_U_23
_atom_site_aniso_U_13
_atom_site_aniso_U_12
Zn1 0.0256(2) 0.0340(2) 0.0362(2) -0.00933(14) 0.00160(13) -0.00881(13)
O1 0.0355(11) 0.0505(13) 0.0608(13) -0.0140(11) 0.0113(10) -0.0219(10)
O3 0.0463(13) 0.0525(13) 0.0552(13) -0.0056(11) -0.0126(10) 0.0056(10)
O2 0.0438(12) 0.0713(16) 0.0570(14) -0.0228(12) 0.0176(10) -0.0310(11)
O4 0.0606(15) 0.0536(14) 0.0567(14) -0.0053(11) -0.0242(12) 0.0000(11)
N1 0.0355(13) 0.0379(13) 0.0380(12) -0.0096(10) 0.0021(10) -0.0102(10)
C13 0.0250(13) 0.0319(14) 0.0435(15) 0.0028(11) -0.0016(11) -0.0067(10)
C12 0.0208(12) 0.0397(15) 0.0412(15) 0.0005(12) -0.0035(11) -0.0060(11)
C19 0.0241(13) 0.0389(15) 0.0439(16) 0.0080(12) -0.0009(11) -0.0138(11)
C15 0.0267(14) 0.062(2) 0.0377(15) 0.0160(14) -0.0041(11) -0.0102(13)
C16 0.0264(13) 0.0360(15) 0.0529(17) 0.0153(13) -0.0033(12) -0.0114(11)
C14 0.0289(14) 0.0500(17) 0.0337(14) -0.0045(12) 0.0016(11) -0.0139(12)
C18 0.0332(15) 0.0408(16) 0.0592(19) -0.0145(14) 0.0058(13) -0.0122(12)
C3 0.0353(14) 0.0288(13) 0.0365(14) -0.0050(11) -0.0063(11) -0.0045(11)
C6 0.0377(15) 0.0298(14) 0.0406(15) -0.0068(11) -0.0120(12) -0.0007(11)
C17 0.0319(15) 0.0318(15) 0.089(3) -0.0036(16) -0.0073(16) -0.0089(12)
C4 0.0503(19) 0.0336(16) 0.060(2) -0.0097(14) 0.0138(15) -0.0179(14)
C5 0.0496(18) 0.0478(18) 0.0524(18) -0.0131(14) 0.0211(15) -0.0184(15)
C7 0.073(2) 0.0391(17) 0.0478(18) -0.0096(14) 0.0053(16) -0.0112(16)
C1 0.100(3) 0.048(2) 0.063(2) -0.0229(17) 0.037(2) -0.044(2)
C2 0.105(3) 0.055(2) 0.060(2) -0.0249(18) 0.045(2) -0.047(2)
C8 0.101(3) 0.061(2) 0.054(2) -0.0229(18) 0.010(2) -0.009(2)
C9 0.081(3) 0.060(2) 0.075(3) -0.038(2) -0.011(2) 0.000(2)
C11 0.075(3) 0.049(2) 0.072(2) -0.0239(18) 0.015(2) -0.0281(19)
C10 0.083(3) 0.058(2) 0.111(4) -0.040(2) 0.002(3) -0.028(2)

loop_
_atom_type_symbol
_atom_type_description
_atom_type_scat_dispersion_real
_atom_type_scat_dispersion_imag
_atom_type_scat_source
C C 0.0033 0.0016 'International Tables Vol C Tables 4.2.6.8 and 6.1.1.4'
H H 0.0000 0.0000 'International Tables Vol C Tables 4.2.6.8 and 6.1.1.4'
N N 0.0061 0.0033 'International Tables Vol C Tables 4.2.6.8 and 6.1.1.4'
O O 0.0106 0.0060 'International Tables Vol C Tables 4.2.6.8 and 6.1.1.4'
Zn Zn 0.2839 1.4301 'International Tables Vol C Tables 4.2.6.8 and 6.1.1.4'

loop_
_geom_angle_atom_site_label_1
_geom_angle_atom_site_label_2
_geom_angle_atom_site_label_3
_geom_angle
_geom_angle_site_symmetry_1
_geom_angle_site_symmetry_3
O1 Zn1 O2 160.37(10) . 2_567
O1 Zn1 N1 100.63(9) . .
O2 Zn1 N1 98.83(9) 2_567 .
O1 Zn1 O3 90.18(9) . 1_455
O2 Zn1 O3 87.45(10) 2_567 1_455
N1 Zn1 O3 104.45(9) . 1_455
O1 Zn1 O4 88.62(10) . 2_667
O2 Zn1 O4 87.03(11) 2_567 2_667
N1 Zn1 O4 95.34(10) . 2_667
O3 Zn1 O4 160.05(10) 1_455 2_667
O1 Zn1 Zn1 80.19(6) . 2_567
O2 Zn1 Zn1 80.24(7) 2_567 2_567
N1 Zn1 Zn1 168.39(7) . 2_567
O3 Zn1 Zn1 87.09(7) 1_455 2_567
O4 Zn1 Zn1 73.08(7) 2_667 2_567
C12 O1 Zn1 127.60(19) . .
C19 O3 Zn1 118.3(2) . 1_655
C12 O2 Zn1 127.1(2) . 2_567
C19 O4 Zn1 136.0(2) . 2_667
C5 N1 C1 116.0(3) . .
C5 N1 Zn1 121.1(2) . .
C1 N1 Zn1 122.9(2) . .
C14 C13 C12 114.0(2) . .
C14 C13 C18 110.9(2) . .
C12 C13 C18 113.8(2) . .
C14 C13 H13 105.7 . .
C12 C13 H13 105.7 . .
C18 C13 H13 105.7 . .
O1 C12 O2 124.6(3) . .
O1 C12 C13 117.8(2) . .
O2 C12 C13 117.6(3) . .
O4 C19 O3 124.4(3) . .
O4 C19 C16 117.4(3) . .
O3 C19 C16 118.2(3) . .
C14 C15 C16 111.7(2) . .
C14 C15 H15A 109.3 . .
C16 C15 H15A 109.3 . .
C14 C15 H15B 109.3 . .
C16 C15 H15B 109.3 . .
H15A C15 H15B 107.9 . .
C17 C16 C15 111.1(2) . .
C17 C16 C19 112.2(3) . .
C15 C16 C19 112.6(2) . .
C17 C16 H16 106.9 . .
C15 C16 H16 106.9 . .
C19 C16 H16 106.9 . .
C15 C14 C13 110.7(2) . .
C15 C14 H14A 109.5 . .
C13 C14 H14A 109.5 . .
C15 C14 H14B 109.5 . .
C13 C14 H14B 109.5 . .
H14A C14 H14B 108.1 . .
C13 C18 C17 110.3(3) . .
C13 C18 H18A 109.6 . .
C17 C18 H18A 109.6 . .
C13 C18 H18B 109.6 . .
C17 C18 H18B 109.6 . .
H18A C18 H18B 108.1 . .
C4 C3 C2 115.2(3) . .
C4 C3 C6 123.2(3) . .
C2 C3 C6 121.6(3) . .
C11 C6 C7 116.9(3) . .
C11 C6 C3 121.4(3) . .
C7 C6 C3 121.6(3) . .
C16 C17 C18 111.8(2) . .
C16 C17 H17A 109.3 . .
C18 C17 H17A 109.3 . .
C16 C17 H17B 109.3 . .
C18 C17 H17B 109.3 . .
H17A C17 H17B 107.9 . .
C3 C4 C5 120.9(3) . .
C3 C4 H4 119.5 . .
C5 C4 H4 119.5 . .
N1 C5 C4 123.7(3) . .
N1 C5 H5 118.2 . .
C4 C5 H5 118.2 . .
C8 C7 C6 121.3(3) . .
C8 C7 H7 119.3 . .
C6 C7 H7 119.3 . .
N1 C1 C2 123.7(3) . .
N1 C1 H1 118.1 . .
C2 C1 H1 118.1 . .
C1 C2 C3 120.4(3) . .
C1 C2 H2 119.8 . .
C3 C2 H2 119.8 . .
C9 C8 C7 120.6(4) . .
C9 C8 H8 119.7 . .
C7 C8 H8 119.7 . .
C10 C9 C8 118.7(3) . .
C10 C9 H9 120.6 . .
C8 C9 H9 120.6 . .
C10 C11 C6 121.1(4) . .
C10 C11 H11 119.5 . .
C6 C11 H11 119.5 . .
C9 C10 C11 121.3(4) . .
C9 C10 H10 119.4 . .
C11 C10 H10 119.4 . .

loop_
_geom_bond_atom_site_label_1
_geom_bond_atom_site_label_2
_geom_bond_distance
_geom_bond_site_symmetry_2
Zn1 O1 2.0199(19) .
Zn1 O2 2.023(2) 2_567
Zn1 N1 2.039(2) .
Zn1 O3 2.048(2) 1_455
Zn1 O4 2.061(2) 2_667
Zn1 Zn1 2.9017(6) 2_567
O1 C12 1.248(3) .
O3 C19 1.249(4) .
O2 C12 1.254(3) .
O4 C19 1.239(4) .
N1 C5 1.321(4) .
N1 C1 1.326(4) .
C13 C14 1.522(4) .
C13 C12 1.525(4) .
C13 C18 1.525(4) .
C13 H13 0.9800 .
C19 C16 1.534(4) .
C15 C14 1.519(4) .
C15 C16 1.527(4) .
C15 H15A 0.9700 .
C15 H15B 0.9700 .
C16 C17 1.525(5) .
C16 H16 0.9800 .
C14 H14A 0.9700 .
C14 H14B 0.9700 .
C18 C17 1.530(4) .
C18 H18A 0.9700 .
C18 H18B 0.9700 .
C3 C4 1.368(4) .
C3 C2 1.391(4) .
C3 C6 1.477(4) .
C6 C11 1.383(4) .
C6 C7 1.385(4) .
C17 H17A 0.9700 .
C17 H17B 0.9700 .
C4 C5 1.375(4) .
C4 H4 0.9300 .
C5 H5 0.9300 .
C7 C8 1.373(5) .
C7 H7 0.9300 .
C1 C2 1.370(5) .
C1 H1 0.9300 .
C2 H2 0.9300 .
C8 C9 1.369(6) .
C8 H8 0.9300 .
C9 C10 1.355(6) .
C9 H9 0.9300 .
C11 C10 1.373(5) .
C11 H11 0.9300 .
C10 H10 0.9300 .
